data_7159128
loop_
_publ_author_name
'Kohei, Miki'
'Takizawa, Naoki'
'Tsutsumi, Ryosuke'
'Xu, Wei'
'Kumagai, Naoya'

_publ_section_title
;
 Azo-tagged C4N4 fluorophores: unusual overcrowded structures and their
 application to fluorescent imaging.
;
_journal_issue 14
_journal_name_full 'Organic &amp; biomolecular chemistry'
_journal_page_first 2889
_journal_page_last 2893
_journal_paper_doi 10.1039/d3ob00049d
_journal_volume 21
_journal_year 2023
_chemical_absolute_configuration syn
_chemical_formula_moiety '2(C40 H40 N8 O8), 4(C H4 O)'
_chemical_formula_sum 'C84 H96 N16 O20'
_chemical_formula_weight 1649.76
_space_group_crystal_system monoclinic
_space_group_IT_number 4
_space_group_name_Hall 'P 2yb'
_space_group_name_H-M_alt 'P 1 21 1'
_atom_sites_solution_hydrogens mixed
_atom_sites_solution_primary dual
_audit_creation_date 2022-02-25
_audit_creation_method
;
Olex2 1.5
(compiled 2021.12.09 svn.r5202d8cf for OlexSys, GUI svn.r6439)
;
_audit_update_record
;
2023-01-07 deposited with the CCDC.	2023-01-26 downloaded from the CCDC.
;
_cell_angle_alpha 90
_cell_angle_beta 100.233(2)
_cell_angle_gamma 90
_cell_formula_units_Z 1
_cell_length_a 9.1606(2)
_cell_length_b 24.5485(6)
_cell_length_c 9.1691(2)
_cell_measurement_reflns_used 4888
_cell_measurement_temperature 93.15
_cell_measurement_theta_max 73.1810
_cell_measurement_theta_min 3.5790
_cell_volume 2029.14(8)
_computing_cell_refinement 'CrysAlisPro 1.171.41.110a (Rigaku OD, 2021)'
_computing_data_collection 'CrysAlisPro 1.171.41.110a (Rigaku OD, 2021)'
_computing_data_reduction 'CrysAlisPro 1.171.41.110a (Rigaku OD, 2021)'
_computing_molecular_graphics 'Olex2 1.5 (Dolomanov et al., 2009)'
_computing_publication_material 'Olex2 1.5 (Dolomanov et al., 2009)'
_computing_structure_refinement 'SHELXL 2018/3 (Sheldrick, 2015)'
_computing_structure_solution 'SHELXT 2018/2 (Sheldrick, 2018)'
_diffrn_ambient_temperature 93.15
_diffrn_detector 'Rigaku HyPix-6000 area detector'
_diffrn_detector_area_resol_mean 10.0
_diffrn_detector_type 'HPC area detector'
_diffrn_measured_fraction_theta_full 0.971
_diffrn_measured_fraction_theta_max 0.919
_diffrn_measurement_details
;
List of Runs (angles in degrees, time in seconds):

  # Type    Start    End  Width  t~exp~   \w     \q     \k     \f   Frames
#--------------------------------------------------------------------------
  1  \w    -26.00  20.00   0.50    0.88    --   48.46 -19.00  30.00   92
  2  \w     43.00  73.00   0.50    1.37    --  107.23 -61.00-120.00   60
  3  \w     40.00  73.00   0.50    1.37    --  107.23 -61.00-150.00   66
  4  \w    -26.00  20.00   0.50    0.88    --   48.46 -19.00  60.00   92
  5  \w    -73.00 -27.00   0.50    1.37    -- -100.00  61.00  30.00   92
  6  \w    -73.00 -27.00   0.50    1.37    -- -100.00  61.00  90.00   92
  7  \w    -73.00 -27.00   0.50    1.37    -- -100.00  61.00 120.00   92
  8  \w    -73.00 -27.00   0.50    1.37    -- -100.00  61.00  60.00   92
  9  \w    -73.00 -27.00   0.50    1.37    -- -100.00  61.00   0.00   92
 10  \w    -73.00 -27.00   0.50    1.37    -- -100.00  61.00 -30.00   92
 11  \w   -173.00 -87.00   0.50    1.37    -- -100.00 -35.00-178.00  172
 12  \w   -173.00 -88.00   0.50    1.37    -- -100.00-115.00 -34.00  170
 13  \w   -172.00 -87.00   0.50    1.37    -- -100.00 -45.00 -30.00  170
 14  \w   -106.00 -27.00   0.50    1.37    -- -100.00  90.00 161.00  158
 15  \w    -20.00  27.00   0.50    0.88    --  -48.46  19.00-150.00   94
 16  \w    -20.00  27.00   0.50    0.88    --  -48.46  19.00-120.00   94
 17  \w    -20.00  27.00   0.50    0.88    --  -48.46  19.00  60.00   94
 18  \w     11.00  91.00   0.50    0.88    --   48.46-115.00 -34.00  160
 19  \w     36.00 104.00   0.50    1.37    --  107.23 -95.00-180.00  136
;
_diffrn_measurement_device 'four-circle diffractometer'
_diffrn_measurement_device_type 'Rigaku XtaLAB Synergy-Custom'
_diffrn_measurement_method '\w scans'
_diffrn_orient_matrix_type 'CrysAlisPro convention (1999,Acta A55,543-557)'
_diffrn_orient_matrix_UB_11 -0.0384060000
_diffrn_orient_matrix_UB_12 -0.0608886000
_diffrn_orient_matrix_UB_13 -0.0221214000
_diffrn_orient_matrix_UB_21 0.0675388000
_diffrn_orient_matrix_UB_22 -0.0110979000
_diffrn_orient_matrix_UB_23 0.1634686000
_diffrn_orient_matrix_UB_31 -0.1521697000
_diffrn_orient_matrix_UB_32 0.0104264000
_diffrn_orient_matrix_UB_33 0.0440655000
_diffrn_radiation_monochromator 'multi-layer mirror optics'
_diffrn_radiation_probe x-ray
_diffrn_radiation_type 'Cu K\a'
_diffrn_radiation_wavelength 1.54184
_diffrn_reflns_av_R_equivalents 0.1504
_diffrn_reflns_av_unetI/netI 0.0971
_diffrn_reflns_Laue_measured_fraction_full 0.971
_diffrn_reflns_Laue_measured_fraction_max 0.919
_diffrn_reflns_limit_h_max 8
_diffrn_reflns_limit_h_min -10
_diffrn_reflns_limit_k_max 30
_diffrn_reflns_limit_k_min -30
_diffrn_reflns_limit_l_max 11
_diffrn_reflns_limit_l_min -8
_diffrn_reflns_number 14720
_diffrn_reflns_point_group_measured_fraction_full 0.897
_diffrn_reflns_point_group_measured_fraction_max 0.831
_diffrn_reflns_theta_full 67.684
_diffrn_reflns_theta_max 76.309
_diffrn_reflns_theta_min 3.601
_diffrn_source 'rotating anode X-ray generator'
_diffrn_source_type micromax007
_exptl_absorpt_coefficient_mu 0.811
_exptl_absorpt_correction_T_max 1.00000
_exptl_absorpt_correction_T_min 0.89312
_exptl_absorpt_correction_type multi-scan
_exptl_absorpt_process_details
;
CrysAlisPro 1.171.41.110a (Rigaku Oxford Diffraction, 2021)
Empirical absorption correction using spherical harmonics,
implemented in SCALE3 ABSPACK scaling algorithm.
;
_exptl_crystal_colour 'clear light orange'
_exptl_crystal_colour_lustre clear
_exptl_crystal_colour_modifier light
_exptl_crystal_colour_primary orange
_exptl_crystal_density_diffrn 1.350
_exptl_crystal_description plate
_exptl_crystal_F_000 872
_exptl_crystal_size_max 0.1
_exptl_crystal_size_mid 0.1
_exptl_crystal_size_min 0.02
_refine_diff_density_max 1.233
_refine_diff_density_min -0.642
_refine_diff_density_rms 0.175
_refine_ls_abs_structure_details
;
 Classical Flack method preferred over Parsons because s.u. lower.
;
_refine_ls_abs_structure_Flack 0.5(7)
_refine_ls_extinction_method none
_refine_ls_goodness_of_fit_ref 1.289
_refine_ls_hydrogen_treatment constr
_refine_ls_matrix_type full
_refine_ls_number_parameters 555
_refine_ls_number_reflns 7086
_refine_ls_number_restraints 1
_refine_ls_restrained_S_all 1.289
_refine_ls_R_factor_all 0.1611
_refine_ls_R_factor_gt 0.1315
_refine_ls_shift/su_max 0.000
_refine_ls_shift/su_mean 0.000
_refine_ls_structure_factor_coef Fsqd
_refine_ls_weighting_details 'w=1/[\s^2^(Fo^2^)+(0.2000P)^2^] where P=(Fo^2^+2Fc^2^)/3'
_refine_ls_weighting_scheme calc
_refine_ls_wR_factor_gt 0.3082
_refine_ls_wR_factor_ref 0.3433
_reflns_Friedel_coverage 0.765
_reflns_Friedel_fraction_full 0.818
_reflns_Friedel_fraction_max 0.738
_reflns_number_gt 5128
_reflns_number_total 7086
_reflns_threshold_expression 'I > 2\s(I)'
_twin_special_details
;
Component 2 rotated by 179.4701\% 
around [0.71 0.02 0.71] (reciprocal) or [0.71 0.00 0.71] (direct)
;
_cod_data_source_file d3ob00049d2.cif
_cod_data_source_block exp_720_twin1_hklf4
_cod_depositor_comments 'Adding full bibliography for 7159126--7159129.cif.'
_cod_database_code 7159128
_shelx_shelxl_version_number 2018/3
_chemical_oxdiff_formula 'C H N O'
_chemical_oxdiff_usercomment '220224_MK_2, 6-OMe'
_shelx_space_group_comment
;
The symmetry employed for this shelxl refinement is uniquely defined
by the following loop, which should always be used as a source of
symmetry information in preference to the above space-group names.
They are only intended as comments.
;
_shelx_estimated_absorpt_t_max 0.984
_shelx_estimated_absorpt_t_min 0.923
_olex2_refinement_description
;
1. Fixed Uiso
 At 1.2 times of:
  All C(H) groups, All N(H,H) groups
 At 1.5 times of:
  All C(H,H,H) groups, All O(H) groups
2.a Rotating group:
 N00D(H00A,H00B), N00J(H00C,H00D)
2.b Aromatic/amide H refined with riding coordinates:
 C00P(H00P), C00V(H00V), C011(H011), C013(H013), C016(H016), C017(H017),
 C019(H019), C01C(H01D), C01D(H01E), C01E(H01F), C01G(H01J), C01I(H01N)
2.c Idealised Me refined as rotating group:
 C00Y(H00E,H00F,H00G), C01B(H01A,H01B,H01C), C01F(H01G,H01H,H01I), C01H(H01K,
 H01L,H01M), C01J(H01Z,H,HA), C01K(H01O,H01P,H01Q), C01L(H01,HB,HC), C01M(H01R,
 H01S,H01T), C01N(H01U,H01V,H01W), C01O(H01X,H01Y,HD)
2.d Idealised tetrahedral OH refined as rotating group:
 O008(H008), O00L(H00L)
;
_smtbx_masks_void_probe_radius 1.2
_smtbx_masks_void_truncation_radius 1.2
_olex2_submission_special_instructions 'No special instructions were received'
_oxdiff_exptl_absorpt_empirical_details
;
Empirical correction (ABSPACK) includes:
- Absorption correction using spherical harmonics
- Frame scaling
;
_oxdiff_exptl_absorpt_empirical_full_max 1.816
_oxdiff_exptl_absorpt_empirical_full_min 0.802
_oxdiff_twin_integration_method simultaneous
_oxdiff_twin_items 2

loop_
_space_group_symop_operation_xyz
'x, y, z'
'-x, y+1/2, -z'

loop_
_atom_site_label
_atom_site_type_symbol
_atom_site_fract_x
_atom_site_fract_y
_atom_site_fract_z
_atom_site_U_iso_or_equiv
_atom_site_adp_type
_atom_site_occupancy
_atom_site_site_symmetry_order
_atom_site_calc_flag
_atom_site_refinement_flags_posn
_atom_site_refinement_flags_adp
_atom_site_refinement_flags_occupancy
_atom_site_disorder_assembly
_atom_site_disorder_group
O001 O -0.6352(9) -0.6636(3) -0.3162(9) 0.0336(18) Uani 1 1 d . . . . .
O002 O -0.5849(8) -0.4419(3) 0.0306(8) 0.0284(16) Uani 1 1 d . . . . .
O003 O -0.9558(9) -0.4705(3) -0.3078(8) 0.0326(18) Uani 1 1 d . . . . .
O004 O -0.3403(9) -0.4080(3) -0.3650(9) 0.0319(18) Uani 1 1 d . . . . .
N005 N -0.3416(10) -0.5044(4) -0.0829(9) 0.0238(19) Uani 1 1 d . . . . .
N006 N -0.7329(10) -0.5178(4) -0.4779(10) 0.0246(18) Uani 1 1 d . . . . .
N007 N -0.9907(9) -0.4147(3) -0.6716(10) 0.0240(18) Uani 1 1 d . . . . .
O008 O -0.2521(10) -0.6914(4) -0.1518(11) 0.042(2) Uani 1 1 d . . . . .
H008 H -0.293559 -0.663625 -0.194056 0.064 Uiso 1 1 calc R U . . .
O009 O -1.0244(9) -0.5962(3) -0.5157(9) 0.0335(18) Uani 1 1 d . . . . .
O00A O -0.7436(9) -0.3385(3) -0.5661(9) 0.0323(18) Uani 1 1 d . . . . .
O00B O -0.7827(9) -0.5635(3) -0.9139(9) 0.0328(18) Uani 1 1 d . . . . .
N00C N -0.6352(10) -0.4860(4) -0.4058(9) 0.0225(18) Uani 1 1 d . . . . .
N00D N -1.1516(10) -0.4231(4) -0.8962(9) 0.0245(18) Uani 1 1 d . . . . .
H00A H -1.198409 -0.448999 -0.952511 0.029 Uiso 1 1 d R U . . .
H00B H -1.216355 -0.404030 -0.856908 0.029 Uiso 1 1 d R U . . .
O00E O -0.4059(8) -0.5358(3) -0.5744(9) 0.0324(18) Uani 1 1 d . . . . .
N00F N -1.0210(10) -0.5002(4) -0.8016(10) 0.0236(19) Uani 1 1 d . . . . .
C00G C -0.4615(11) -0.4227(4) -0.1645(12) 0.022(2) Uani 1 1 d . . . . .
C00H C -0.4466(11) -0.4818(4) -0.1871(11) 0.021(2) Uani 1 1 d . . . . .
N00I N -0.3739(9) -0.5889(3) -0.2121(9) 0.0216(17) Uani 1 1 d . . . . .
N00J N -0.2100(11) -0.5804(4) 0.0103(11) 0.028(2) Uani 1 1 d . . . . .
H00C H -0.196198 -0.614763 -0.012388 0.034 Uiso 1 1 d R U . . .
H00D H -0.125315 -0.562643 0.015719 0.034 Uiso 1 1 d R U . . .
C00K C -0.8886(11) -0.4379(4) -0.5668(10) 0.023(2) Uani 1 1 d . . . . .
O00L O -1.1013(11) -0.3084(4) -0.7384(11) 0.047(2) Uani 1 1 d . . . . .
H00L H -1.061602 -0.336594 -0.697195 0.070 Uiso 1 1 calc R U . . .
C00M C -0.8428(12) -0.4912(5) -0.5772(12) 0.028(3) Uani 1 1 d . . . . .
C00N C -0.3143(10) -0.5572(4) -0.0970(11) 0.024(2) Uani 1 1 d . . . . .
C00O C -0.5247(12) -0.5126(4) -0.3050(11) 0.022(2) Uani 1 1 d . . . . .
C00P C -0.4698(12) -0.6238(5) -0.6981(12) 0.030(2) Uani 1 1 d . . . . .
H00P H -0.432265 -0.613635 -0.784440 0.036 Uiso 1 1 calc R U . . .
C00Q C -0.9191(11) -0.5224(4) -0.6971(11) 0.022(2) Uani 1 1 d . . . . .
C00R C -0.3926(12) -0.3847(4) -0.2499(12) 0.026(2) Uani 1 1 d . . . . .
C00S C -0.8534(11) -0.4026(4) -0.4311(11) 0.023(2) Uani 1 1 d . . . . .
C00T C -0.9041(12) -0.4192(5) -0.3047(12) 0.028(2) Uani 1 1 d . . . . .
C00U C -1.0499(11) -0.4458(4) -0.7881(11) 0.0199(19) Uani 1 1 d . . . . .
C00V C -0.7907(13) -0.3151(5) -0.3190(14) 0.034(3) Uani 1 1 d . . . . .
H00V H -0.751617 -0.279376 -0.322998 0.041 Uiso 1 1 calc R U . . .
C00W C -0.5804(11) -0.6535(4) -0.4430(12) 0.024(2) Uani 1 1 d . . . . .
C00X C -0.4760(11) -0.5676(4) -0.3157(12) 0.024(2) Uani 1 1 d . . . . .
C00Y C -0.7006(14) -0.7154(5) -0.3012(13) 0.034(3) Uani 1 1 d . . . . .
H00E H -0.789907 -0.719353 -0.377108 0.050 Uiso 1 1 calc R U . . .
H00F H -0.727382 -0.718303 -0.202683 0.050 Uiso 1 1 calc R U . . .
H00G H -0.629648 -0.744141 -0.313570 0.050 Uiso 1 1 calc R U . . .
C00Z C -0.5168(12) -0.4036(4) -0.0406(12) 0.025(2) Uani 1 1 d . . . . .
C010 C -0.4643(11) -0.5878(4) -0.5768(11) 0.024(2) Uani 1 1 d . . . . .
C011 C -0.9850(13) -0.6737(4) -0.6692(14) 0.031(2) Uani 1 1 d . . . . .
H011 H -1.031903 -0.698452 -0.612489 0.037 Uiso 1 1 calc R U . . .
C012 C -0.5177(12) -0.6025(5) -0.4504(13) 0.029(2) Uani 1 1 d . . . . .
C013 C -0.4982(14) -0.3494(5) 0.0017(13) 0.033(2) Uani 1 1 d . . . . .
H013 H -0.535251 -0.336587 0.085866 0.040 Uiso 1 1 calc R U . . .
C014 C -0.7948(11) -0.3503(5) -0.4385(10) 0.026(2) Uani 1 1 d . . . . .
C015 C -0.8497(12) -0.6021(5) -0.8411(12) 0.027(2) Uani 1 1 d . . . . .
C016 C -0.8432(13) -0.3320(5) -0.1950(14) 0.036(3) Uani 1 1 d . . . . .
H016 H -0.839479 -0.307618 -0.113943 0.044 Uiso 1 1 calc R U . . .
C017 C -0.9295(14) -0.6916(4) -0.7945(13) 0.031(2) Uani 1 1 d . . . . .
H017 H -0.936702 -0.729123 -0.819942 0.038 Uiso 1 1 calc R U . . .
C018 C -0.9041(11) -0.5820(4) -0.7173(12) 0.022(2) Uani 1 1 d . . . . .
C019 C -0.4256(13) -0.3138(5) -0.0789(14) 0.034(3) Uani 1 1 d . . . . .
H019 H -0.407756 -0.277286 -0.045942 0.041 Uiso 1 1 calc R U . . .
C01A C -0.9694(13) -0.6185(4) -0.6302(13) 0.030(2) Uani 1 1 d . . . . .
C01B C -1.0940(14) -0.6318(5) -0.4265(15) 0.037(3) Uani 1 1 d . . . . .
H01A H -1.182358 -0.647960 -0.486825 0.056 Uiso 1 1 calc R U . . .
H01B H -1.122922 -0.611158 -0.344597 0.056 Uiso 1 1 calc R U . . .
H01C H -1.024590 -0.660707 -0.386453 0.056 Uiso 1 1 calc R U . . .
C01C C -0.9015(12) -0.3836(5) -0.1853(12) 0.029(2) Uani 1 1 d . . . . .
H01D H -0.938805 -0.394613 -0.099572 0.035 Uiso 1 1 calc R U . . .
C01D C -0.5928(13) -0.6895(5) -0.5608(13) 0.030(2) Uani 1 1 d . . . . .
H01E H -0.641169 -0.723643 -0.557598 0.037 Uiso 1 1 calc R U . . .
C01E C -0.8649(13) -0.6564(5) -0.8815(12) 0.029(2) Uani 1 1 d . . . . .
H01F H -0.831363 -0.669247 -0.967624 0.035 Uiso 1 1 calc R U . . .
C01F C -0.6396(15) -0.4257(6) 0.1602(14) 0.041(3) Uani 1 1 d . . . . .
H01G H -0.724308 -0.401126 0.132260 0.062 Uiso 1 1 calc R U . . .
H01H H -0.560948 -0.406745 0.227887 0.062 Uiso 1 1 calc R U . . .
H01I H -0.670943 -0.457912 0.209527 0.062 Uiso 1 1 calc R U . . .
C01G C -0.3791(13) -0.3309(5) -0.2063(14) 0.032(2) Uani 1 1 d . . . . .
H01J H -0.337119 -0.305328 -0.264800 0.038 Uiso 1 1 calc R U . . .
C01H C -0.2741(15) -0.3711(6) -0.4547(15) 0.041(3) Uani 1 1 d . . . . .
H01K H -0.243293 -0.391112 -0.536649 0.062 Uiso 1 1 calc R U . . .
H01L H -0.187223 -0.353901 -0.394416 0.062 Uiso 1 1 calc R U . . .
H01M H -0.346192 -0.343000 -0.494621 0.062 Uiso 1 1 calc R U . . .
C01I C -0.5323(13) -0.6744(5) -0.6851(13) 0.034(3) Uani 1 1 d . . . . .
H01N H -0.534313 -0.699961 -0.763336 0.041 Uiso 1 1 calc R U . . .
C01J C -0.3336(17) -0.7100(6) -0.0433(19) 0.054(4) Uani 1 1 d . . . . .
H01Z H -0.439552 -0.703335 -0.077892 0.081 Uiso 1 1 calc R U . . .
H H -0.300724 -0.690297 0.049771 0.081 Uiso 1 1 calc R U . . .
HA H -0.316575 -0.749071 -0.026924 0.081 Uiso 1 1 calc R U . . .
C01K C -0.3441(17) -0.5186(6) -0.6980(15) 0.043(3) Uani 1 1 d . . . . .
H01O H -0.419206 -0.521506 -0.788207 0.065 Uiso 1 1 calc R U . . .
H01P H -0.259176 -0.541812 -0.707348 0.065 Uiso 1 1 calc R U . . .
H01Q H -0.311280 -0.480712 -0.683762 0.065 Uiso 1 1 calc R U . . .
C01L C -1.0217(15) -0.2911(6) -0.8498(16) 0.043(3) Uani 1 1 d . . . . .
H01 H -1.088116 -0.290965 -0.946177 0.064 Uiso 1 1 calc R U . . .
HB H -0.938959 -0.316088 -0.853125 0.064 Uiso 1 1 calc R U . . .
HC H -0.983078 -0.254238 -0.826890 0.064 Uiso 1 1 calc R U . . .
C01M C -0.7268(16) -0.5798(6) -1.0432(14) 0.042(3) Uani 1 1 d . . . . .
H01R H -0.809451 -0.591326 -1.120147 0.064 Uiso 1 1 calc R U . . .
H01S H -0.657442 -0.610164 -1.018450 0.064 Uiso 1 1 calc R U . . .
H01T H -0.675363 -0.549053 -1.079797 0.064 Uiso 1 1 calc R U . . .
C01N C -1.0224(17) -0.4886(6) -0.1897(16) 0.048(3) Uani 1 1 d . . . . .
H01U H -1.063778 -0.525060 -0.211813 0.072 Uiso 1 1 calc R U . . .
H01V H -1.101992 -0.463397 -0.176215 0.072 Uiso 1 1 calc R U . . .
H01W H -0.947871 -0.489782 -0.098745 0.072 Uiso 1 1 calc R U . . .
C01O C -0.687(2) -0.2855(6) -0.5772(19) 0.057(4) Uani 1 1 d . . . . .
H01X H -0.658534 -0.280905 -0.674700 0.086 Uiso 1 1 calc R U . . .
H01Y H -0.599408 -0.280265 -0.499644 0.086 Uiso 1 1 calc R U . . .
HD H -0.762744 -0.258657 -0.565066 0.086 Uiso 1 1 calc R U . . .

loop_
_atom_site_aniso_label
_atom_site_aniso_U_11
_atom_site_aniso_U_22
_atom_site_aniso_U_33
_atom_site_aniso_U_23
_atom_site_aniso_U_13
_atom_site_aniso_U_12
O001 0.034(4) 0.031(4) 0.038(4) 0.002(3) 0.013(3) -0.004(3)
O002 0.035(4) 0.024(4) 0.030(4) 0.002(3) 0.015(3) -0.002(3)
O003 0.043(5) 0.033(4) 0.025(4) -0.004(3) 0.015(3) -0.008(3)
O004 0.033(4) 0.032(4) 0.034(4) 0.006(3) 0.014(3) -0.002(3)
N005 0.030(5) 0.021(4) 0.020(5) 0.002(4) 0.005(4) 0.001(4)
N006 0.028(5) 0.021(4) 0.025(4) -0.004(4) 0.008(4) -0.005(4)
N007 0.020(4) 0.021(4) 0.031(5) -0.003(4) 0.004(3) -0.001(3)
O008 0.042(5) 0.040(5) 0.045(5) 0.004(4) 0.007(4) 0.014(4)
O009 0.040(5) 0.033(4) 0.032(4) -0.005(3) 0.018(4) -0.004(3)
O00A 0.035(4) 0.028(4) 0.035(4) 0.001(3) 0.007(3) -0.009(3)
O00B 0.039(5) 0.027(4) 0.036(4) -0.001(3) 0.019(4) 0.001(3)
N00C 0.023(4) 0.024(4) 0.022(4) 0.001(4) 0.007(3) 0.003(4)
N00D 0.028(5) 0.027(5) 0.020(4) 0.006(3) 0.008(3) 0.001(4)
O00E 0.031(4) 0.037(4) 0.033(4) 0.002(3) 0.016(3) -0.006(3)
N00F 0.021(5) 0.023(4) 0.028(5) -0.001(4) 0.009(4) -0.001(3)
C00G 0.020(5) 0.023(5) 0.025(5) 0.005(4) 0.008(4) -0.001(4)
C00H 0.026(5) 0.016(5) 0.020(5) 0.000(4) 0.004(4) -0.004(4)
N00I 0.018(4) 0.025(4) 0.022(4) -0.001(3) 0.002(3) 0.004(3)
N00J 0.025(5) 0.020(4) 0.039(5) -0.004(4) 0.001(4) -0.001(4)
C00K 0.028(5) 0.030(5) 0.009(4) 0.000(4) 0.004(4) -0.002(4)
O00L 0.060(6) 0.040(5) 0.046(5) 0.005(4) 0.026(5) 0.019(4)
C00M 0.027(6) 0.039(7) 0.018(5) -0.009(5) 0.008(4) -0.012(5)
C00N 0.016(5) 0.030(6) 0.024(5) 0.003(4) 0.003(4) 0.007(4)
C00O 0.029(5) 0.017(5) 0.023(5) -0.001(4) 0.009(4) -0.006(4)
C00P 0.023(6) 0.045(7) 0.020(5) 0.000(5) 0.000(4) 0.007(5)
C00Q 0.023(5) 0.022(5) 0.021(5) 0.003(4) 0.002(4) -0.001(4)
C00R 0.024(5) 0.028(6) 0.023(5) -0.001(4) -0.001(4) 0.005(4)
C00S 0.024(5) 0.024(5) 0.019(5) -0.006(4) 0.000(4) 0.009(4)
C00T 0.024(5) 0.036(6) 0.023(5) 0.004(5) 0.001(4) 0.001(4)
C00U 0.021(5) 0.016(5) 0.023(5) 0.004(4) 0.002(4) 0.002(3)
C00V 0.030(6) 0.029(6) 0.042(7) -0.005(5) 0.002(5) -0.001(5)
C00W 0.014(5) 0.030(5) 0.028(5) -0.005(4) 0.003(4) -0.003(4)
C00X 0.013(5) 0.029(5) 0.030(5) 0.001(4) 0.006(4) 0.001(4)
C00Y 0.038(6) 0.031(6) 0.032(6) 0.008(5) 0.007(5) -0.005(5)
C00Z 0.022(5) 0.023(5) 0.027(5) 0.001(4) 0.001(4) 0.005(4)
C010 0.020(5) 0.029(5) 0.022(5) -0.004(4) -0.001(4) -0.001(4)
C011 0.029(6) 0.024(6) 0.038(6) -0.004(5) 0.001(5) -0.005(4)
C012 0.022(5) 0.032(6) 0.033(6) -0.005(5) 0.005(4) 0.006(4)
C013 0.040(6) 0.026(6) 0.033(6) -0.005(5) 0.004(5) 0.008(5)
C014 0.024(5) 0.037(6) 0.013(4) 0.008(4) -0.003(4) 0.007(4)
C015 0.023(5) 0.029(5) 0.029(5) -0.001(5) 0.004(4) -0.002(4)
C016 0.033(6) 0.037(7) 0.041(6) -0.020(5) 0.010(5) 0.003(5)
C017 0.042(7) 0.016(5) 0.034(6) -0.003(4) 0.003(5) 0.001(4)
C018 0.014(5) 0.024(5) 0.028(5) -0.007(4) 0.002(4) 0.001(4)
C019 0.029(6) 0.032(6) 0.041(7) -0.003(5) 0.004(5) 0.000(5)
C01A 0.028(6) 0.027(6) 0.035(6) 0.006(5) 0.004(5) 0.002(4)
C01B 0.035(7) 0.037(6) 0.044(7) 0.008(5) 0.019(5) -0.005(5)
C01C 0.027(6) 0.034(6) 0.028(5) -0.012(4) 0.007(4) 0.000(4)
C01D 0.037(6) 0.025(5) 0.027(5) 0.001(4) -0.004(5) 0.005(4)
C01E 0.032(6) 0.027(6) 0.028(5) -0.002(5) 0.004(4) -0.002(4)
C01F 0.042(7) 0.050(8) 0.037(6) -0.005(6) 0.020(6) 0.000(6)
C01G 0.032(6) 0.026(6) 0.038(6) 0.004(5) 0.005(5) 0.002(4)
C01H 0.047(8) 0.047(8) 0.034(6) 0.016(6) 0.017(6) -0.002(6)
C01I 0.036(6) 0.033(6) 0.030(6) -0.010(5) 0.001(5) 0.001(5)
C01J 0.049(8) 0.042(8) 0.065(10) 0.015(7) -0.008(7) -0.008(6)
C01K 0.060(8) 0.039(7) 0.036(6) -0.001(6) 0.020(6) -0.003(6)
C01L 0.040(7) 0.040(7) 0.049(8) 0.013(6) 0.006(6) 0.007(5)
C01M 0.048(8) 0.047(8) 0.036(7) -0.005(6) 0.017(6) 0.000(6)
C01N 0.059(8) 0.052(9) 0.038(7) -0.001(6) 0.026(6) -0.012(7)
C01O 0.077(10) 0.038(7) 0.065(10) -0.005(7) 0.037(8) -0.023(7)

loop_
_atom_type_symbol
_atom_type_description
_atom_type_scat_dispersion_real
_atom_type_scat_dispersion_imag
_atom_type_scat_source
C C 0.0181 0.0091 'International Tables Vol C Tables 4.2.6.8 and 6.1.1.4'
H H 0.0000 0.0000 'International Tables Vol C Tables 4.2.6.8 and 6.1.1.4'
N N 0.0311 0.0180 'International Tables Vol C Tables 4.2.6.8 and 6.1.1.4'
O O 0.0492 0.0322 'International Tables Vol C Tables 4.2.6.8 and 6.1.1.4'

loop_
_geom_angle_atom_site_label_1
_geom_angle_atom_site_label_2
_geom_angle_atom_site_label_3
_geom_angle
_geom_angle_site_symmetry_1
_geom_angle_site_symmetry_3
_geom_angle_publ_flag
C00W O001 C00Y 117.9(9) . . ?
C00Z O002 C01F 117.7(9) . . ?
C00T O003 C01N 118.6(10) . . ?
C00R O004 C01H 115.1(9) . . ?
C00N N005 C00H 117.0(9) . . ?
N00C N006 C00M 114.1(8) . . ?
C00K N007 C00U 117.4(8) . . ?
C01J O008 H008 109.5 . . ?
C01A O009 C01B 117.6(9) . . ?
C014 O00A C01O 116.3(10) . . ?
C015 O00B C01M 118.0(10) . . ?
N006 N00C C00O 114.3(7) . . ?
H00A N00D H00B 109.3 . . ?
C00U N00D H00A 109.4 . . ?
C00U N00D H00B 110.2 . . ?
C010 O00E C01K 118.1(9) . . ?
C00Q N00F C00U 117.1(9) . . ?
C00R C00G C00H 120.2(9) . . ?
C00Z C00G C00H 119.9(9) . . ?
C00Z C00G C00R 118.7(10) . . ?
N005 C00H C00G 112.1(9) . . ?
N005 C00H C00O 121.7(9) . . ?
C00O C00H C00G 126.2(9) . . ?
C00X N00I C00N 118.2(9) . . ?
H00C N00J H00D 108.9 . . ?
C00N N00J H00C 109.9 . . ?
C00N N00J H00D 109.2 . . ?
N007 C00K C00M 122.3(9) . . ?
N007 C00K C00S 111.6(9) . . ?
C00M C00K C00S 125.4(9) . . ?
C01L O00L H00L 109.5 . . ?
N006 C00M C00Q 117.0(10) . . ?
C00K C00M N006 126.3(10) . . ?
C00K C00M C00Q 116.7(10) . . ?
N005 C00N N00I 125.6(9) . . ?
N005 C00N N00J 117.1(9) . . ?
N00I C00N N00J 117.1(9) . . ?
N00C C00O C00X 126.2(9) . . ?
C00H C00O N00C 117.7(8) . . ?
C00H C00O C00X 116.0(9) . . ?
C010 C00P H00P 121.6 . . ?
C01I C00P H00P 121.6 . . ?
C01I C00P C010 116.8(10) . . ?
N00F C00Q C00M 121.6(10) . . ?
N00F C00Q C018 112.5(9) . . ?
C00M C00Q C018 125.8(10) . . ?
O004 C00R C00G 113.5(9) . . ?
O004 C00R C01G 127.0(11) . . ?
C01G C00R C00G 119.4(10) . . ?
C00T C00S C00K 117.9(10) . . ?
C00T C00S C014 120.0(9) . . ?
C014 C00S C00K 121.1(9) . . ?
O003 C00T C00S 115.3(10) . . ?
O003 C00T C01C 124.0(10) . . ?
C00S C00T C01C 120.6(10) . . ?
N007 C00U N00D 118.5(9) . . ?
N007 C00U N00F 124.5(9) . . ?
N00D C00U N00F 116.9(9) . . ?
C014 C00V H00V 120.0 . . ?
C016 C00V H00V 120.0 . . ?
C016 C00V C014 119.9(11) . . ?
O001 C00W C012 115.0(9) . . ?
O001 C00W C01D 123.8(10) . . ?
C012 C00W C01D 121.1(10) . . ?
N00I C00X C00O 121.0(10) . . ?
N00I C00X C012 114.3(9) . . ?
C00O C00X C012 124.1(9) . . ?
O001 C00Y H00E 109.5 . . ?
O001 C00Y H00F 109.5 . . ?
O001 C00Y H00G 109.5 . . ?
H00E C00Y H00F 109.5 . . ?
H00E C00Y H00G 109.5 . . ?
H00F C00Y H00G 109.5 . . ?
O002 C00Z C00G 114.8(9) . . ?
O002 C00Z C013 125.1(10) . . ?
C013 C00Z C00G 120.1(10) . . ?
O00E C010 C00P 123.3(10) . . ?
O00E C010 C012 114.9(9) . . ?
C012 C010 C00P 121.8(10) . . ?
C017 C011 H011 120.9 . . ?
C01A C011 H011 120.9 . . ?
C01A C011 C017 118.3(11) . . ?
C00W C012 C00X 121.6(10) . . ?
C010 C012 C00W 119.3(10) . . ?
C010 C012 C00X 117.8(10) . . ?
C00Z C013 H013 119.9 . . ?
C019 C013 C00Z 120.1(11) . . ?
C019 C013 H013 119.9 . . ?
O00A C014 C00S 115.4(9) . . ?
O00A C014 C00V 125.3(10) . . ?
C00V C014 C00S 119.3(10) . . ?
O00B C015 C018 114.0(10) . . ?
O00B C015 C01E 124.7(10) . . ?
C01E C015 C018 121.3(10) . . ?
C00V C016 H016 119.2 . . ?
C00V C016 C01C 121.7(11) . . ?
C01C C016 H016 119.2 . . ?
C011 C017 H017 118.9 . . ?
C01E C017 C011 122.2(10) . . ?
C01E C017 H017 118.9 . . ?
C015 C018 C00Q 120.0(10) . . ?
C01A C018 C00Q 119.9(9) . . ?
C01A C018 C015 118.9(10) . . ?
C013 C019 H019 119.7 . . ?
C01G C019 C013 120.6(11) . . ?
C01G C019 H019 119.7 . . ?
O009 C01A C011 123.5(10) . . ?
O009 C01A C018 115.9(9) . . ?
C018 C01A C011 120.4(11) . . ?
O009 C01B H01A 109.5 . . ?
O009 C01B H01B 109.5 . . ?
O009 C01B H01C 109.5 . . ?
H01A C01B H01B 109.5 . . ?
H01A C01B H01C 109.5 . . ?
H01B C01B H01C 109.5 . . ?
C00T C01C H01D 120.8 . . ?
C016 C01C C00T 118.4(11) . . ?
C016 C01C H01D 120.8 . . ?
C00W C01D H01E 120.8 . . ?
C00W C01D C01I 118.4(11) . . ?
C01I C01D H01E 120.8 . . ?
C015 C01E H01F 120.6 . . ?
C017 C01E C015 118.7(10) . . ?
C017 C01E H01F 120.6 . . ?
O002 C01F H01G 109.5 . . ?
O002 C01F H01H 109.5 . . ?
O002 C01F H01I 109.5 . . ?
H01G C01F H01H 109.5 . . ?
H01G C01F H01I 109.5 . . ?
H01H C01F H01I 109.5 . . ?
C00R C01G C019 120.8(11) . . ?
C00R C01G H01J 119.6 . . ?
C019 C01G H01J 119.6 . . ?
O004 C01H H01K 109.5 . . ?
O004 C01H H01L 109.5 . . ?
O004 C01H H01M 109.5 . . ?
H01K C01H H01L 109.5 . . ?
H01K C01H H01M 109.5 . . ?
H01L C01H H01M 109.5 . . ?
C00P C01I C01D 122.5(11) . . ?
C00P C01I H01N 118.8 . . ?
C01D C01I H01N 118.8 . . ?
O008 C01J H01Z 109.5 . . ?
O008 C01J H 109.5 . . ?
O008 C01J HA 109.5 . . ?
H01Z C01J H 109.5 . . ?
H01Z C01J HA 109.5 . . ?
H C01J HA 109.5 . . ?
O00E C01K H01O 109.5 . . ?
O00E C01K H01P 109.5 . . ?
O00E C01K H01Q 109.5 . . ?
H01O C01K H01P 109.5 . . ?
H01O C01K H01Q 109.5 . . ?
H01P C01K H01Q 109.5 . . ?
O00L C01L H01 109.5 . . ?
O00L C01L HB 109.5 . . ?
O00L C01L HC 109.5 . . ?
H01 C01L HB 109.5 . . ?
H01 C01L HC 109.5 . . ?
HB C01L HC 109.5 . . ?
O00B C01M H01R 109.5 . . ?
O00B C01M H01S 109.5 . . ?
O00B C01M H01T 109.5 . . ?
H01R C01M H01S 109.5 . . ?
H01R C01M H01T 109.5 . . ?
H01S C01M H01T 109.5 . . ?
O003 C01N H01U 109.5 . . ?
O003 C01N H01V 109.5 . . ?
O003 C01N H01W 109.5 . . ?
H01U C01N H01V 109.5 . . ?
H01U C01N H01W 109.5 . . ?
H01V C01N H01W 109.5 . . ?
O00A C01O H01X 109.5 . . ?
O00A C01O H01Y 109.5 . . ?
O00A C01O HD 109.5 . . ?
H01X C01O H01Y 109.5 . . ?
H01X C01O HD 109.5 . . ?
H01Y C01O HD 109.5 . . ?

loop_
_geom_bond_atom_site_label_1
_geom_bond_atom_site_label_2
_geom_bond_distance
_geom_bond_site_symmetry_2
_geom_bond_publ_flag
O001 C00W 1.368(13) . ?
O001 C00Y 1.423(13) . ?
O002 C00Z 1.359(13) . ?
O002 C01F 1.426(14) . ?
O003 C00T 1.344(14) . ?
O003 C01N 1.406(14) . ?
O004 C00R 1.360(13) . ?
O004 C01H 1.429(13) . ?
N005 C00H 1.349(13) . ?
N005 C00N 1.330(14) . ?
N006 N00C 1.280(10) . ?
N006 C00M 1.393(16) . ?
N007 C00K 1.342(13) . ?
N007 C00U 1.345(13) . ?
O008 H008 0.8400 . ?
O008 C01J 1.420(19) . ?
O009 C01A 1.358(14) . ?
O009 C01B 1.423(13) . ?
O00A C014 1.367(12) . ?
O00A C01O 1.412(15) . ?
O00B C015 1.366(13) . ?
O00B C01M 1.430(14) . ?
N00C C00O 1.406(14) . ?
N00D H00A 0.8809 . ?
N00D H00B 0.8812 . ?
N00D C00U 1.353(13) . ?
O00E C010 1.381(13) . ?
O00E C01K 1.417(14) . ?
N00F C00Q 1.330(14) . ?
N00F C00U 1.372(13) . ?
C00G C00H 1.475(15) . ?
C00G C00R 1.435(15) . ?
C00G C00Z 1.405(15) . ?
C00H C00O 1.406(14) . ?
N00I C00N 1.347(13) . ?
N00I C00X 1.317(13) . ?
N00J H00C 0.8827 . ?
N00J H00D 0.8836 . ?
N00J C00N 1.368(14) . ?
C00K C00M 1.383(16) . ?
C00K C00S 1.504(13) . ?
O00L H00L 0.8400 . ?
O00L C01L 1.421(16) . ?
C00M C00Q 1.418(15) . ?
C00O C00X 1.431(14) . ?
C00P H00P 0.9500 . ?
C00P C010 1.415(15) . ?
C00P C01I 1.383(17) . ?
C00Q C018 1.485(14) . ?
C00R C01G 1.378(16) . ?
C00S C00T 1.384(15) . ?
C00S C014 1.398(15) . ?
C00T C01C 1.398(15) . ?
C00V H00V 0.9500 . ?
C00V C014 1.391(16) . ?
C00V C016 1.375(18) . ?
C00W C012 1.385(16) . ?
C00W C01D 1.385(16) . ?
C00X C012 1.496(15) . ?
C00Y H00E 0.9800 . ?
C00Y H00F 0.9800 . ?
C00Y H00G 0.9800 . ?
C00Z C013 1.388(16) . ?
C010 C012 1.384(15) . ?
C011 H011 0.9500 . ?
C011 C017 1.406(17) . ?
C011 C01A 1.404(15) . ?
C013 H013 0.9500 . ?
C013 C019 1.388(18) . ?
C015 C018 1.406(14) . ?
C015 C01E 1.386(16) . ?
C016 H016 0.9500 . ?
C016 C01C 1.385(18) . ?
C017 H017 0.9500 . ?
C017 C01E 1.378(16) . ?
C018 C01A 1.403(15) . ?
C019 H019 0.9500 . ?
C019 C01G 1.378(17) . ?
C01B H01A 0.9800 . ?
C01B H01B 0.9800 . ?
C01B H01C 0.9800 . ?
C01C H01D 0.9500 . ?
C01D H01E 0.9500 . ?
C01D C01I 1.403(17) . ?
C01E H01F 0.9500 . ?
C01F H01G 0.9800 . ?
C01F H01H 0.9800 . ?
C01F H01I 0.9800 . ?
C01G H01J 0.9500 . ?
C01H H01K 0.9800 . ?
C01H H01L 0.9800 . ?
C01H H01M 0.9800 . ?
C01I H01N 0.9500 . ?
C01J H01Z 0.9800 . ?
C01J H 0.9800 . ?
C01J HA 0.9800 . ?
C01K H01O 0.9800 . ?
C01K H01P 0.9800 . ?
C01K H01Q 0.9800 . ?
C01L H01 0.9800 . ?
C01L HB 0.9800 . ?
C01L HC 0.9800 . ?
C01M H01R 0.9800 . ?
C01M H01S 0.9800 . ?
C01M H01T 0.9800 . ?
C01N H01U 0.9800 . ?
C01N H01V 0.9800 . ?
C01N H01W 0.9800 . ?
C01O H01X 0.9800 . ?
C01O H01Y 0.9800 . ?
C01O HD 0.9800 . ?

loop_
_geom_torsion_atom_site_label_1
_geom_torsion_atom_site_label_2
_geom_torsion_atom_site_label_3
_geom_torsion_atom_site_label_4
_geom_torsion
_geom_torsion_site_symmetry_1
_geom_torsion_site_symmetry_2
_geom_torsion_site_symmetry_3
_geom_torsion_site_symmetry_4
_geom_torsion_publ_flag
O001 C00W C012 C00X 15.9(14) . . . . ?
O001 C00W C012 C010 -177.6(9) . . . . ?
O001 C00W C01D C01I 179.8(10) . . . . ?
O002 C00Z C013 C019 179.5(10) . . . . ?
O003 C00T C01C C016 179.0(10) . . . . ?
O004 C00R C01G C019 -174.0(11) . . . . ?
N005 C00H C00O N00C 178.1(9) . . . . ?
N005 C00H C00O C00X -6.0(14) . . . . ?
N006 N00C C00O C00H -157.9(8) . . . . ?
N006 N00C C00O C00X 26.7(13) . . . . ?
N006 C00M C00Q N00F -176.8(9) . . . . ?
N006 C00M C00Q C018 7.0(15) . . . . ?
N007 C00K C00M N006 176.7(10) . . . . ?
N007 C00K C00M C00Q -6.0(15) . . . . ?
N007 C00K C00S C00T 108.2(11) . . . . ?
N007 C00K C00S C014 -60.7(12) . . . . ?
O00B C015 C018 C00Q 14.7(14) . . . . ?
O00B C015 C018 C01A -177.3(9) . . . . ?
O00B C015 C01E C017 177.3(11) . . . . ?
N00C N006 C00M C00K -25.9(14) . . . . ?
N00C N006 C00M C00Q 156.8(8) . . . . ?
N00C C00O C00X N00I -178.1(9) . . . . ?
N00C C00O C00X C012 10.9(16) . . . . ?
O00E C010 C012 C00W 179.1(10) . . . . ?
O00E C010 C012 C00X -13.9(13) . . . . ?
N00F C00Q C018 C015 66.0(13) . . . . ?
N00F C00Q C018 C01A -101.9(11) . . . . ?
C00G C00H C00O N00C -4.9(15) . . . . ?
C00G C00H C00O C00X 171.0(9) . . . . ?
C00G C00R C01G C019 2.5(17) . . . . ?
C00G C00Z C013 C019 0.4(17) . . . . ?
C00H N005 C00N N00I 5.4(16) . . . . ?
C00H N005 C00N N00J -178.7(9) . . . . ?
C00H C00G C00R O004 11.2(14) . . . . ?
C00H C00G C00R C01G -165.7(10) . . . . ?
C00H C00G C00Z O002 -14.8(14) . . . . ?
C00H C00G C00Z C013 164.4(10) . . . . ?
C00H C00O C00X N00I 6.4(13) . . . . ?
C00H C00O C00X C012 -164.5(10) . . . . ?
N00I C00X C012 C00W 62.0(13) . . . . ?
N00I C00X C012 C010 -104.7(11) . . . . ?
C00K N007 C00U N00D -179.1(9) . . . . ?
C00K N007 C00U N00F 4.9(14) . . . . ?
C00K C00M C00Q N00F 5.7(15) . . . . ?
C00K C00M C00Q C018 -170.5(10) . . . . ?
C00K C00S C00T O003 12.1(14) . . . . ?
C00K C00S C00T C01C -167.2(10) . . . . ?
C00K C00S C014 O00A -13.3(14) . . . . ?
C00K C00S C014 C00V 167.5(10) . . . . ?
C00M N006 N00C C00O 179.7(10) . . . . ?
C00M C00K C00S C00T -61.7(14) . . . . ?
C00M C00K C00S C014 129.4(11) . . . . ?
C00M C00Q C018 C015 -117.6(12) . . . . ?
C00M C00Q C018 C01A 74.5(14) . . . . ?
C00N N005 C00H C00G -176.9(9) . . . . ?
C00N N005 C00H C00O 0.5(15) . . . . ?
C00N N00I C00X C00O -1.3(14) . . . . ?
C00N N00I C00X C012 170.5(9) . . . . ?
C00O C00X C012 C00W -126.5(11) . . . . ?
C00O C00X C012 C010 66.8(14) . . . . ?
C00P C010 C012 C00W -1.0(16) . . . . ?
C00P C010 C012 C00X 166.0(10) . . . . ?
C00Q N00F C00U N007 -5.2(14) . . . . ?
C00Q N00F C00U N00D 178.8(9) . . . . ?
C00Q C018 C01A O009 -9.7(15) . . . . ?
C00Q C018 C01A C011 165.7(10) . . . . ?
C00R C00G C00H N005 99.9(12) . . . . ?
C00R C00G C00H C00O -77.3(14) . . . . ?
C00R C00G C00Z O002 177.7(9) . . . . ?
C00R C00G C00Z C013 -3.1(16) . . . . ?
C00S C00K C00M N006 -14.3(17) . . . . ?
C00S C00K C00M C00Q 162.9(10) . . . . ?
C00S C00T C01C C016 -1.7(17) . . . . ?
C00T C00S C014 O00A 178.0(9) . . . . ?
C00T C00S C014 C00V -1.1(15) . . . . ?
C00U N007 C00K C00M 1.0(14) . . . . ?
C00U N007 C00K C00S -169.3(9) . . . . ?
C00U N00F C00Q C00M -0.4(14) . . . . ?
C00U N00F C00Q C018 176.2(8) . . . . ?
C00V C016 C01C C00T 1.0(18) . . . . ?
C00W C01D C01I C00P -4.3(17) . . . . ?
C00X N00I C00N N005 -5.0(15) . . . . ?
C00X N00I C00N N00J 179.1(9) . . . . ?
C00Y O001 C00W C012 -179.8(10) . . . . ?
C00Y O001 C00W C01D 4.0(15) . . . . ?
C00Z C00G C00H N005 -67.4(13) . . . . ?
C00Z C00G C00H C00O 115.4(12) . . . . ?
C00Z C00G C00R O004 178.6(9) . . . . ?
C00Z C00G C00R C01G 1.7(16) . . . . ?
C00Z C013 C019 C01G 3.9(18) . . . . ?
C010 C00P C01I C01D 2.2(17) . . . . ?
C011 C017 C01E C015 2.3(18) . . . . ?
C012 C00W C01D C01I 3.8(16) . . . . ?
C013 C019 C01G C00R -5.3(18) . . . . ?
C014 C00S C00T O003 -178.9(9) . . . . ?
C014 C00S C00T C01C 1.8(16) . . . . ?
C014 C00V C016 C01C -0.2(18) . . . . ?
C015 C018 C01A O009 -177.7(9) . . . . ?
C015 C018 C01A C011 -2.3(16) . . . . ?
C016 C00V C014 O00A -178.7(10) . . . . ?
C016 C00V C014 C00S 0.3(16) . . . . ?
C017 C011 C01A O009 177.0(11) . . . . ?
C017 C011 C01A C018 1.9(17) . . . . ?
C018 C015 C01E C017 -2.6(17) . . . . ?
C01A C011 C017 C01E -2.0(18) . . . . ?
C01B O009 C01A C011 3.7(16) . . . . ?
C01B O009 C01A C018 178.9(10) . . . . ?
C01D C00W C012 C00X -167.7(10) . . . . ?
C01D C00W C012 C010 -1.2(16) . . . . ?
C01E C015 C018 C00Q -165.4(10) . . . . ?
C01E C015 C018 C01A 2.6(16) . . . . ?
C01F O002 C00Z C00G 178.0(10) . . . . ?
C01F O002 C00Z C013 -1.1(16) . . . . ?
C01H O004 C00R C00G 178.6(9) . . . . ?
C01H O004 C00R C01G -4.8(16) . . . . ?
C01I C00P C010 O00E -179.6(9) . . . . ?
C01I C00P C010 C012 0.5(16) . . . . ?
C01K O00E C010 C00P -2.2(15) . . . . ?
C01K O00E C010 C012 177.7(11) . . . . ?
C01M O00B C015 C018 -178.6(10) . . . . ?
C01M O00B C015 C01E 1.5(16) . . . . ?
C01N O003 C00T C00S -173.9(11) . . . . ?
C01N O003 C00T C01C 5.3(17) . . . . ?
C01O O00A C014 C00S 178.8(11) . . . . ?
C01O O00A C014 C00V -2.1(16) . . . . ?

loop_
_twin_individual_id
_twin_individual_mass_fraction_refined
_oxdiff_twin_reflns_isolated
_oxdiff_twin_reflns_overlapped
_twin_individual_twin_lattice_type
_twin_individual_twin_matrix_11
_twin_individual_twin_matrix_12
_twin_individual_twin_matrix_13
_twin_individual_twin_matrix_21
_twin_individual_twin_matrix_22
_twin_individual_twin_matrix_23
_twin_individual_twin_matrix_31
_twin_individual_twin_matrix_32
_twin_individual_twin_matrix_33
1 0.7250 5227 10124 ref 1.0000 0.0000 0.0000 0.0000 1.0000 0.0000 0.0000 0.0000 1.0000
2 0.2750 5889 10124 nmt -0.0005 -0.0001 1.0001 0.0405 -0.9570 0.0462 1.0004 -0.0001 -0.0001
